data_7238937
loop_
_publ_author_name
'Wang, Qiang'
'Xu, Zhouqing'
'Fan, Xuesen'

_publ_section_title
;
 Selective synthesis of oxygen-containing heterocycles via tandem
 reactions of 1,2-allenic ketones with ethyl 4-chloroacetoacetate
;
_journal_issue 13
_journal_name_full 'RSC Advances'
_journal_page_first 4156
_journal_paper_doi 10.1039/c3ra23432k
_journal_volume 3
_journal_year 2013
_chemical_formula_moiety 'C17 H18 O4'
_chemical_formula_sum 'C17 H18 O4'
_chemical_formula_weight 286.31
_space_group_IT_number 14
_space_group_name_Hall '-P 2ybc'
_space_group_name_H-M_alt 'P 1 21/c 1'
_symmetry_cell_setting monoclinic
_symmetry_space_group_name_Hall '-P 2ybc'
_symmetry_space_group_name_H-M 'P 1 21/c 1'
_atom_sites_solution_hydrogens geom
_atom_sites_solution_primary direct
_atom_sites_solution_secondary difmap
_audit_creation_method SHELXL-97
_cell_angle_alpha 90.00
_cell_angle_beta 91.58(3)
_cell_angle_gamma 90.00
_cell_formula_units_Z 4
_cell_length_a 9.4369(19)
_cell_length_b 17.895(4)
_cell_length_c 8.6611(17)
_cell_measurement_reflns_used 4101
_cell_measurement_temperature 293(2)
_cell_measurement_theta_max 25.00
_cell_measurement_theta_min 2.44
_cell_volume 1462.1(5)
_computing_cell_refinement 'Bruker XSCANS'
_computing_data_collection 'Bruker XSCANS'
_computing_data_reduction 'Bruker SHELXTL'
_computing_molecular_graphics 'Bruker SHELXTL'
_computing_publication_material 'Bruker SHELXTL'
_computing_structure_refinement 'SHELXL-97 (Sheldrick, 1997)'
_computing_structure_solution 'SHELXS-97 (Sheldrick, 1990)'
_diffrn_ambient_temperature 293(2)
_diffrn_measured_fraction_theta_full 0.994
_diffrn_measured_fraction_theta_max 0.994
_diffrn_measurement_device_type 'Bruker SMART APEX CCD'
_diffrn_measurement_method '\w scans'
_diffrn_radiation_monochromator graphite
_diffrn_radiation_source 'fine-focus sealed tube'
_diffrn_radiation_type MoK\a
_diffrn_radiation_wavelength 0.71073
_diffrn_reflns_av_R_equivalents 0.0240
_diffrn_reflns_av_sigmaI/netI 0.0269
_diffrn_reflns_limit_h_max 11
_diffrn_reflns_limit_h_min -8
_diffrn_reflns_limit_k_max 21
_diffrn_reflns_limit_k_min -21
_diffrn_reflns_limit_l_max 10
_diffrn_reflns_limit_l_min -10
_diffrn_reflns_number 7987
_diffrn_reflns_theta_full 25.00
_diffrn_reflns_theta_max 25.00
_diffrn_reflns_theta_min 2.44
_exptl_absorpt_coefficient_mu 0.092
_exptl_absorpt_correction_T_max 1.0000
_exptl_absorpt_correction_T_min 0.8887
_exptl_absorpt_correction_type multi-scan
_exptl_absorpt_process_details 'SADABS (Bruker, 2008)'
_exptl_crystal_colour colourless
_exptl_crystal_density_diffrn 1.301
_exptl_crystal_density_method 'not measured'
_exptl_crystal_description block
_exptl_crystal_F_000 608
_exptl_crystal_size_max 0.35
_exptl_crystal_size_mid 0.3
_exptl_crystal_size_min 0.3
_refine_diff_density_max 0.126
_refine_diff_density_min -0.145
_refine_diff_density_rms 0.031
_refine_ls_extinction_method none
_refine_ls_goodness_of_fit_ref 1.116
_refine_ls_hydrogen_treatment constr
_refine_ls_matrix_type full
_refine_ls_number_parameters 192
_refine_ls_number_reflns 2556
_refine_ls_number_restraints 0
_refine_ls_restrained_S_all 1.116
_refine_ls_R_factor_all 0.0627
_refine_ls_R_factor_gt 0.0531
_refine_ls_shift/su_max 0.001
_refine_ls_shift/su_mean 0.000
_refine_ls_structure_factor_coef Fsqd
_refine_ls_weighting_details 'calc w=1/[\s^2^(Fo^2^)+(0.0640P)^2^+0.2179P] where P=(Fo^2^+2Fc^2^)/3'
_refine_ls_weighting_scheme calc
_refine_ls_wR_factor_gt 0.1262
_refine_ls_wR_factor_ref 0.1336
_reflns_number_gt 2213
_reflns_number_total 2556
_reflns_threshold_expression >2sigma(I)
_cod_data_source_file c3ra23432k.txt
_cod_data_source_block a
_cod_depositor_comments
;
The following automatic conversions were performed:

data item '_exptl_absorpt_correction_type' value 'Multi-scan' was
changed to 'multi-scan' in accordance with the
/home/saulius/struct/COD-crude-data/automatic-downloads/DataCite-retrospective/RSC/depositions/lib/dictionaries/cif_core.dic
dictionary named 'cif_core.dic' version 2.4.2 last updated on
2011-04-26.

Automatic conversion script
Id: cif_fix_values 6909 2019-04-08 15:41:33Z antanas 
;
_cod_original_sg_symbol_H-M P21/C
_cod_database_code 7238937

loop_
_symmetry_equiv_pos_as_xyz
'x, y, z'
'-x, y+1/2, -z+1/2'
'-x, -y, -z'
'x, -y-1/2, z-1/2'

loop_
_atom_site_label
_atom_site_type_symbol
_atom_site_fract_x
_atom_site_fract_y
_atom_site_fract_z
_atom_site_U_iso_or_equiv
_atom_site_adp_type
_atom_site_occupancy
_atom_site_symmetry_multiplicity
_atom_site_calc_flag
_atom_site_refinement_flags
O2 O 0.82422(15) 1.06010(7) 0.40156(16) 0.0579(4) Uani 1 1 d .
O3 O 0.75499(14) 0.94759(7) 0.31024(17) 0.0579(4) Uani 1 1 d .
O4 O 0.95353(16) 0.79725(8) 0.28003(16) 0.0618(4) Uani 1 1 d .
C10 C 0.89166(19) 0.81762(10) 0.1636(2) 0.0425(4) Uani 1 1 d .
C9 C 0.93442(19) 0.88683(10) 0.0777(2) 0.0434(4) Uani 1 1 d .
H9A H 0.9720 0.8717 -0.0206 0.052 Uiso 1 1 calc R
H9B H 0.8499 0.9163 0.0558 0.052 Uiso 1 1 calc R
O1 O 1.17995(17) 1.08326(8) 0.29412(18) 0.0658(4) Uani 1 1 d .
C8 C 1.0423(2) 0.93631(10) 0.1586(2) 0.0430(4) Uani 1 1 d .
C7 C 1.1814(2) 0.93233(11) 0.1331(2) 0.0506(5) Uani 1 1 d .
H7 H 1.2379 0.9648 0.1917 0.061 Uiso 1 1 calc R
C13 C 1.0574(2) 1.06226(10) 0.3114(2) 0.0512(5) Uani 1 1 d .
C12 C 0.9868(2) 0.99494(10) 0.2596(2) 0.0446(5) Uani 1 1 d .
C15 C 0.8543(2) 0.99887(10) 0.3206(2) 0.0483(5) Uani 1 1 d .
C14 C 0.9486(2) 1.10750(11) 0.3955(3) 0.0593(6) Uani 1 1 d .
H14A H 0.9831 1.1200 0.4989 0.071 Uiso 1 1 calc R
H14B H 0.9268 1.1534 0.3402 0.071 Uiso 1 1 calc R
C6 C 1.2581(2) 0.88392(11) 0.0259(2) 0.0497(5) Uani 1 1 d .
C1 C 1.2207(2) 0.81083(11) -0.0137(3) 0.0578(5) Uani 1 1 d .
H1 H 1.1433 0.7887 0.0323 0.069 Uiso 1 1 calc R
C16 C 0.6254(2) 0.95796(12) 0.3959(3) 0.0600(6) Uani 1 1 d .
H16A H 0.5717 1.0000 0.3546 0.072 Uiso 1 1 calc R
H16B H 0.6481 0.9675 0.5040 0.072 Uiso 1 1 calc R
C11 C 0.7718(2) 0.77359(12) 0.0935(3) 0.0629(6) Uani 1 1 d .
H11A H 0.7551 0.7302 0.1555 0.094 Uiso 1 1 calc R
H11B H 0.7953 0.7583 -0.0090 0.094 Uiso 1 1 calc R
H11C H 0.6879 0.8039 0.0888 0.094 Uiso 1 1 calc R
C5 C 1.3792(2) 0.91228(13) -0.0416(3) 0.0657(6) Uani 1 1 d .
H5 H 1.4091 0.9603 -0.0160 0.079 Uiso 1 1 calc R
C2 C 1.2960(2) 0.77066(14) -0.1197(3) 0.0693(6) Uani 1 1 d .
H2 H 1.2672 0.7225 -0.1461 0.083 Uiso 1 1 calc R
C3 C 1.4129(3) 0.80087(15) -0.1865(3) 0.0756(7) Uani 1 1 d .
H3 H 1.4623 0.7738 -0.2592 0.091 Uiso 1 1 calc R
C4 C 1.4562(3) 0.87139(16) -0.1453(3) 0.0772(8) Uani 1 1 d .
H4 H 1.5373 0.8917 -0.1871 0.093 Uiso 1 1 calc R
C17 C 0.5421(2) 0.88787(13) 0.3788(3) 0.0749(7) Uani 1 1 d .
H17A H 0.5159 0.8805 0.2720 0.112 Uiso 1 1 calc R
H17B H 0.4581 0.8914 0.4385 0.112 Uiso 1 1 calc R
H17C H 0.5984 0.8464 0.4149 0.112 Uiso 1 1 calc R

loop_
_atom_site_aniso_label
_atom_site_aniso_U_11
_atom_site_aniso_U_22
_atom_site_aniso_U_33
_atom_site_aniso_U_23
_atom_site_aniso_U_13
_atom_site_aniso_U_12
O2 0.0693(10) 0.0468(8) 0.0577(9) -0.0099(7) 0.0026(7) 0.0109(7)
O3 0.0532(8) 0.0522(8) 0.0691(9) -0.0113(7) 0.0149(7) 0.0006(6)
O4 0.0708(10) 0.0585(9) 0.0559(9) 0.0121(7) -0.0040(8) -0.0098(7)
C10 0.0430(10) 0.0431(10) 0.0419(10) -0.0065(8) 0.0082(8) 0.0019(8)
C9 0.0462(11) 0.0446(10) 0.0396(10) -0.0006(8) 0.0019(8) 0.0029(8)
O1 0.0748(11) 0.0542(9) 0.0680(10) -0.0022(8) -0.0040(8) -0.0174(8)
C8 0.0500(11) 0.0380(9) 0.0409(10) 0.0052(8) 0.0016(8) -0.0013(8)
C7 0.0499(12) 0.0470(11) 0.0547(12) 0.0010(9) -0.0009(9) -0.0048(9)
C13 0.0696(14) 0.0410(10) 0.0426(11) 0.0064(9) -0.0057(10) -0.0012(10)
C12 0.0529(11) 0.0381(9) 0.0426(10) 0.0020(8) -0.0009(8) 0.0019(8)
C15 0.0592(12) 0.0399(10) 0.0456(11) -0.0019(9) -0.0012(9) 0.0068(9)
C14 0.0854(16) 0.0386(10) 0.0534(12) -0.0032(9) -0.0070(11) 0.0010(10)
C6 0.0426(11) 0.0546(12) 0.0519(11) 0.0058(9) 0.0036(9) 0.0027(8)
C1 0.0526(12) 0.0527(12) 0.0686(14) 0.0022(10) 0.0126(10) 0.0033(9)
C16 0.0528(12) 0.0640(13) 0.0639(13) -0.0045(11) 0.0145(10) 0.0096(10)
C11 0.0591(13) 0.0578(12) 0.0719(14) -0.0122(11) 0.0023(11) -0.0114(10)
C5 0.0491(13) 0.0648(14) 0.0833(16) 0.0099(12) 0.0077(11) -0.0045(10)
C2 0.0661(15) 0.0641(14) 0.0783(15) -0.0055(12) 0.0106(12) 0.0133(11)
C3 0.0693(16) 0.0856(19) 0.0728(16) 0.0081(14) 0.0193(13) 0.0283(14)
C4 0.0520(13) 0.0923(19) 0.0886(18) 0.0263(16) 0.0239(12) 0.0120(13)
C17 0.0605(14) 0.0728(16) 0.0923(18) -0.0072(13) 0.0186(13) 0.0005(12)

loop_
_atom_type_symbol
_atom_type_description
_atom_type_scat_dispersion_real
_atom_type_scat_dispersion_imag
_atom_type_scat_source
C C 0.0033 0.0016 'International Tables Vol C Tables 4.2.6.8 and 6.1.1.4'
H H 0.0000 0.0000 'International Tables Vol C Tables 4.2.6.8 and 6.1.1.4'
O O 0.0106 0.0060 'International Tables Vol C Tables 4.2.6.8 and 6.1.1.4'

loop_
_geom_angle_atom_site_label_1
_geom_angle_atom_site_label_2
_geom_angle_atom_site_label_3
_geom_angle
C15 O2 C14 106.09(16)
C15 O3 C16 118.87(16)
O4 C10 C11 121.57(18)
O4 C10 C9 122.06(16)
C11 C10 C9 116.32(17)
C8 C9 C10 116.14(15)
C8 C9 H9A 108.3
C10 C9 H9A 108.3
C8 C9 H9B 108.3
C10 C9 H9B 108.3
H9A C9 H9B 107.4
C7 C8 C12 120.13(17)
C7 C8 C9 123.03(17)
C12 C8 C9 116.65(16)
C8 C7 C6 129.42(18)
C8 C7 H7 115.3
C6 C7 H7 115.3
O1 C13 C12 130.2(2)
O1 C13 C14 123.32(18)
C12 C13 C14 106.47(18)
C15 C12 C13 104.80(17)
C15 C12 C8 127.45(17)
C13 C12 C8 127.72(18)
O3 C15 O2 116.60(17)
O3 C15 C12 126.44(17)
O2 C15 C12 116.94(18)
O2 C14 C13 105.39(15)
O2 C14 H14A 110.7
C13 C14 H14A 110.7
O2 C14 H14B 110.7
C13 C14 H14B 110.7
H14A C14 H14B 108.8
C5 C6 C1 116.30(19)
C5 C6 C7 118.20(19)
C1 C6 C7 125.50(18)
C2 C1 C6 121.4(2)
C2 C1 H1 119.3
C6 C1 H1 119.3
O3 C16 C17 106.89(17)
O3 C16 H16A 110.3
C17 C16 H16A 110.3
O3 C16 H16B 110.3
C17 C16 H16B 110.3
H16A C16 H16B 108.6
C10 C11 H11A 109.5
C10 C11 H11B 109.5
H11A C11 H11B 109.5
C10 C11 H11C 109.5
H11A C11 H11C 109.5
H11B C11 H11C 109.5
C4 C5 C6 122.1(2)
C4 C5 H5 118.9
C6 C5 H5 118.9
C3 C2 C1 120.7(2)
C3 C2 H2 119.6
C1 C2 H2 119.6
C4 C3 C2 119.4(2)
C4 C3 H3 120.3
C2 C3 H3 120.3
C3 C4 C5 120.0(2)
C3 C4 H4 120.0
C5 C4 H4 120.0
C16 C17 H17A 109.5
C16 C17 H17B 109.5
H17A C17 H17B 109.5
C16 C17 H17C 109.5
H17A C17 H17C 109.5
H17B C17 H17C 109.5

loop_
_geom_bond_atom_site_label_1
_geom_bond_atom_site_label_2
_geom_bond_distance
O2 C15 1.336(2)
O2 C14 1.450(3)
O3 C15 1.313(2)
O3 C16 1.459(2)
O4 C10 1.208(2)
C10 C11 1.494(3)
C10 C9 1.505(2)
C9 C8 1.507(2)
C9 H9A 0.9700
C9 H9B 0.9700
O1 C13 1.229(2)
C8 C7 1.339(3)
C8 C12 1.472(3)
C7 C6 1.474(3)
C7 H7 0.9300
C13 C12 1.442(3)
C13 C14 1.511(3)
C12 C15 1.373(3)
C14 H14A 0.9700
C14 H14B 0.9700
C6 C5 1.394(3)
C6 C1 1.395(3)
C1 C2 1.378(3)
C1 H1 0.9300
C16 C17 1.486(3)
C16 H16A 0.9700
C16 H16B 0.9700
C11 H11A 0.9600
C11 H11B 0.9600
C11 H11C 0.9600
C5 C4 1.380(3)
C5 H5 0.9300
C2 C3 1.371(3)
C2 H2 0.9300
C3 C4 1.371(4)
C3 H3 0.9300
C4 H4 0.9300
C17 H17A 0.9600
C17 H17B 0.9600
C17 H17C 0.9600
